data_4063681
loop_
_publ_author_name
'Stollenz, Michael'
'Gehring, Henrike'
'Konstanzer, Vera'
'Fischer, Stefan'
'Dechert, Sebastian'
'Grosse, Christian'
'Meyer, Franc'

_publ_section_title
;
 From Pyrazolate-Based Binuclear Copper(I) Complexes to Octanuclear
 \s-Mesityl-Bridged \m4-Oxo-Cuprocuprates: Controlled Dioxygen Splitting
 by Organocopper Scaffolds
;
_journal_issue 14
_journal_name_full Organometallics
_journal_page_first 3708
_journal_paper_doi 10.1021/om100836j
_journal_volume 30
_journal_year 2011
_chemical_formula_moiety 'C41 H45 Cu2 N8 +, C H2 Cl2, B F4 -'
_chemical_formula_sum 'C42 H47 B Cl2 Cu2 F4 N8'
_chemical_formula_weight 948.68
_chemical_name_systematic
;
 ?
;
_space_group_IT_number 2
_symmetry_cell_setting triclinic
_symmetry_space_group_name_Hall '-P 1'
_symmetry_space_group_name_H-M 'P -1'
_atom_sites_solution_hydrogens geom
_atom_sites_solution_primary direct
_atom_sites_solution_secondary difmap
_audit_creation_method SHELXL-97
_cell_angle_alpha 70.774(5)
_cell_angle_beta 75.933(5)
_cell_angle_gamma 72.910(5)
_cell_formula_units_Z 2
_cell_length_a 13.0195(8)
_cell_length_b 13.2270(8)
_cell_length_c 14.2430(8)
_cell_measurement_reflns_used 40954
_cell_measurement_temperature 133(2)
_cell_measurement_theta_max 26.98
_cell_measurement_theta_min 1.53
_cell_volume 2184.4(2)
_computing_cell_refinement 'X-AREA (Stoe & Cie, 2002)'
_computing_data_collection 'X-AREA (Stoe & Cie, 2002)'
_computing_data_reduction 'X-AREA (Stoe & Cie, 2002)'
_computing_molecular_graphics 'DIAMOND (Brandenburg, 2001)'
_computing_publication_material 'SHELXL-97 (Sheldrick, 1997)'
_computing_structure_refinement 'SHELXL-97 (Sheldrick, 1997)'
_computing_structure_solution 'SHELXS-97 (Sheldrick, 1990)'
_diffrn_ambient_temperature 133(2)
_diffrn_measured_fraction_theta_full 0.993
_diffrn_measured_fraction_theta_max 0.993
_diffrn_measurement_device_type 'Stoe IPDS II'
_diffrn_measurement_method \w
_diffrn_radiation_monochromator graphite
_diffrn_radiation_source 'fine-focus sealed tube'
_diffrn_radiation_type MoK\a
_diffrn_radiation_wavelength 0.71073
_diffrn_reflns_av_R_equivalents 0.0808
_diffrn_reflns_av_sigmaI/netI 0.0645
_diffrn_reflns_limit_h_max 16
_diffrn_reflns_limit_h_min -14
_diffrn_reflns_limit_k_max 16
_diffrn_reflns_limit_k_min -16
_diffrn_reflns_limit_l_max 18
_diffrn_reflns_limit_l_min -18
_diffrn_reflns_number 40954
_diffrn_reflns_theta_full 26.98
_diffrn_reflns_theta_max 26.98
_diffrn_reflns_theta_min 1.53
_exptl_absorpt_coefficient_mu 1.153
_exptl_absorpt_correction_T_max 0.8558
_exptl_absorpt_correction_T_min 0.6325
_exptl_absorpt_correction_type numerical
_exptl_absorpt_process_details 'X-RED (Stoe & Cie, 2002)'
_exptl_crystal_colour 'pale yellow'
_exptl_crystal_density_diffrn 1.442
_exptl_crystal_density_method 'not measured'
_exptl_crystal_description block
_exptl_crystal_F_000 976
_exptl_crystal_size_max 0.48
_exptl_crystal_size_mid 0.29
_exptl_crystal_size_min 0.18
_refine_diff_density_max 0.885
_refine_diff_density_min -1.406
_refine_diff_density_rms 0.080
_refine_ls_extinction_method none
_refine_ls_goodness_of_fit_ref 1.016
_refine_ls_hydrogen_treatment constr
_refine_ls_matrix_type full
_refine_ls_number_parameters 540
_refine_ls_number_reflns 9463
_refine_ls_number_restraints 0
_refine_ls_restrained_S_all 1.016
_refine_ls_R_factor_all 0.0759
_refine_ls_R_factor_gt 0.0472
_refine_ls_shift/su_max 0.001
_refine_ls_shift/su_mean 0.000
_refine_ls_structure_factor_coef Fsqd
_refine_ls_weighting_details 'calc w=1/[\s^2^(Fo^2^)+(0.0625P)^2^+0.0000P] where P=(Fo^2^+2Fc^2^)/3'
_refine_ls_weighting_scheme calc
_refine_ls_wR_factor_gt 0.1125
_refine_ls_wR_factor_ref 0.1206
_reflns_number_gt 6469
_reflns_number_total 9463
_reflns_threshold_expression >2sigma(I)
_cod_data_source_file om100836j_si_003.cif
_cod_data_source_block 2-stg27
_cod_depositor_comments
;
The following automatic conversions were performed:

'_symmetry_cell_setting' value 'Triclinic' changed to 'triclinic'
according to /home/saulius/struct/CIF-dictionaries/cif_core.dic
dictionary named 'cif_core.dic' version 2.4.1 from 2010-06-29.

Automatic conversion script
Id: cif_fix_values 1715 2011-07-08 13:25:40Z adriana 
;
_cod_database_code 4063681

loop_
_symmetry_equiv_pos_as_xyz
'x, y, z'
'-x, -y, -z'

loop_
_atom_site_label
_atom_site_type_symbol
_atom_site_fract_x
_atom_site_fract_y
_atom_site_fract_z
_atom_site_U_iso_or_equiv
_atom_site_adp_type
_atom_site_occupancy
_atom_site_symmetry_multiplicity
_atom_site_calc_flag
_atom_site_refinement_flags
Cu1 Cu 0.69979(3) 0.55852(3) 0.68897(3) 0.02639(11) Uani 1 1 d .
Cu2 Cu 0.87544(3) 0.27482(3) 0.62263(3) 0.02794(11) Uani 1 1 d .
Cl1 Cl 0.32320(12) 0.71670(13) 0.79335(10) 0.0755(4) Uani 1 1 d .
Cl2 Cl 0.38538(14) 0.60822(12) 0.99106(11) 0.0829(4) Uani 1 1 d .
B1 B 0.4740(4) 0.0089(4) 0.7659(3) 0.0424(10) Uani 1 1 d .
F1 F 0.4026(3) 0.0726(3) 0.8239(2) 0.0775(9) Uani 1 1 d .
F2 F 0.4281(2) 0.0130(2) 0.6863(2) 0.0654(7) Uani 1 1 d .
F3 F 0.5670(2) 0.0497(2) 0.72775(18) 0.0629(7) Uani 1 1 d .
F4 F 0.5028(3) -0.0979(2) 0.82369(19) 0.0701(8) Uani 1 1 d .
N1 N 0.7925(2) 0.5208(2) 0.56409(18) 0.0246(5) Uani 1 1 d .
N2 N 0.8618(2) 0.4281(2) 0.54294(18) 0.0243(5) Uani 1 1 d .
N3 N 0.6367(2) 0.7088(2) 0.57036(18) 0.0259(6) Uani 1 1 d .
N4 N 0.5575(2) 0.5245(2) 0.68629(19) 0.0274(6) Uani 1 1 d .
N5 N 0.9410(2) 0.2672(2) 0.43026(19) 0.0279(6) Uani 1 1 d .
N6 N 1.0294(2) 0.1688(2) 0.6058(2) 0.0296(6) Uani 1 1 d .
N7 N 0.7613(2) 0.5876(2) 0.8659(2) 0.0327(6) Uani 1 1 d .
N8 N 0.7497(2) 0.1587(2) 0.8147(2) 0.0342(7) Uani 1 1 d .
C1 C 0.8678(2) 0.5678(3) 0.4002(2) 0.0239(6) Uani 1 1 d .
C2 C 0.7947(2) 0.6049(2) 0.4790(2) 0.0233(6) Uani 1 1 d .
C3 C 0.9074(3) 0.4558(3) 0.4452(2) 0.0244(6) Uani 1 1 d .
C4 C 0.8986(3) 0.6325(3) 0.2953(2) 0.0257(6) Uani 1 1 d .
C5 C 0.8204(3) 0.7110(3) 0.2400(2) 0.0297(7) Uani 1 1 d .
H5 H 0.7472 0.7211 0.2687 0.080 Uiso 1 1 calc R
C6 C 0.8505(3) 0.7741(3) 0.1428(2) 0.0353(8) Uani 1 1 d .
H6 H 0.7980 0.8270 0.1075 0.080 Uiso 1 1 calc R
C7 C 0.9607(3) 0.7574(3) 0.0979(2) 0.0365(8) Uani 1 1 d .
H7 H 0.9813 0.7991 0.0328 0.080 Uiso 1 1 calc R
C8 C 1.0380(3) 0.6792(3) 0.1508(2) 0.0333(8) Uani 1 1 d .
H8 H 1.1108 0.6675 0.1208 0.080 Uiso 1 1 calc R
C9 C 1.0079(3) 0.6171(3) 0.2495(2) 0.0292(7) Uani 1 1 d .
H9 H 1.0610 0.5652 0.2849 0.080 Uiso 1 1 calc R
C10 C 0.7315(3) 0.7171(3) 0.4873(2) 0.0272(7) Uani 1 1 d .
H10A H 0.7785 0.7543 0.5003 0.080 Uiso 1 1 calc R
H10B H 0.7060 0.7604 0.4242 0.080 Uiso 1 1 calc R
C11 C 0.5966(3) 0.8132(3) 0.5999(3) 0.0340(8) Uani 1 1 d .
H11A H 0.5793 0.8735 0.5418 0.080 Uiso 1 1 calc R
H11B H 0.6520 0.8242 0.6268 0.080 Uiso 1 1 calc R
H11C H 0.5325 0.8092 0.6501 0.080 Uiso 1 1 calc R
C12 C 0.5494(3) 0.6829(3) 0.5420(2) 0.0259(6) Uani 1 1 d .
C13 C 0.5010(3) 0.7480(3) 0.4597(2) 0.0307(7) Uani 1 1 d .
H13 H 0.5258 0.8101 0.4193 0.080 Uiso 1 1 calc R
C14 C 0.4146(3) 0.7231(3) 0.4349(3) 0.0343(8) Uani 1 1 d .
H14 H 0.3849 0.7673 0.3776 0.080 Uiso 1 1 calc R
C15 C 0.3743(3) 0.6340(3) 0.4948(2) 0.0321(7) Uani 1 1 d .
H15 H 0.3172 0.6180 0.4783 0.080 Uiso 1 1 calc R
C16 C 0.4198(3) 0.5664(3) 0.5819(2) 0.0299(7) Uani 1 1 d .
C17 C 0.3806(3) 0.4739(3) 0.6480(3) 0.0337(7) Uani 1 1 d .
H17 H 0.3223 0.4559 0.6354 0.080 Uiso 1 1 calc R
C18 C 0.4289(3) 0.4118(3) 0.7298(3) 0.0372(8) Uani 1 1 d .
H18 H 0.4027 0.3522 0.7745 0.080 Uiso 1 1 calc R
C19 C 0.5181(3) 0.4384(3) 0.7460(2) 0.0318(7) Uani 1 1 d .
H19 H 0.5517 0.3939 0.8011 0.080 Uiso 1 1 calc R
C20 C 0.5091(3) 0.5893(3) 0.6050(2) 0.0262(6) Uani 1 1 d .
C21 C 0.9869(3) 0.3659(3) 0.4050(2) 0.0269(7) Uani 1 1 d .
H21A H 1.0052 0.3931 0.3324 0.080 Uiso 1 1 calc R
H21B H 1.0532 0.3449 0.4333 0.080 Uiso 1 1 calc R
C22 C 0.8666(3) 0.2867(3) 0.3605(3) 0.0391(8) Uani 1 1 d .
H22A H 0.9060 0.2976 0.2930 0.080 Uiso 1 1 calc R
H22B H 0.8096 0.3511 0.3649 0.080 Uiso 1 1 calc R
H22C H 0.8355 0.2242 0.3779 0.080 Uiso 1 1 calc R
C23 C 1.0245(3) 0.1683(3) 0.4373(2) 0.0304(7) Uani 1 1 d .
C24 C 1.0601(3) 0.1135(3) 0.3642(3) 0.0394(8) Uani 1 1 d .
H24 H 1.0246 0.1374 0.3088 0.080 Uiso 1 1 calc R
C25 C 1.1494(4) 0.0221(3) 0.3720(3) 0.0478(10) Uani 1 1 d .
H25 H 1.1719 -0.0134 0.3214 0.080 Uiso 1 1 calc R
C26 C 1.2030(3) -0.0154(3) 0.4508(3) 0.0439(10) Uani 1 1 d .
H26 H 1.2644 -0.0735 0.4525 0.080 Uiso 1 1 calc R
C27 C 1.1658(3) 0.0338(3) 0.5315(3) 0.0363(8) Uani 1 1 d .
C28 C 1.2158(3) -0.0037(3) 0.6173(3) 0.0420(9) Uani 1 1 d .
H28 H 1.2783 -0.0605 0.6214 0.080 Uiso 1 1 calc R
C29 C 1.1730(3) 0.0427(3) 0.6947(3) 0.0412(9) Uani 1 1 d .
H29 H 1.2064 0.0193 0.7515 0.080 Uiso 1 1 calc R
C30 C 1.0773(3) 0.1268(3) 0.6869(3) 0.0343(7) Uani 1 1 d .
H30 H 1.0457 0.1546 0.7420 0.080 Uiso 1 1 calc R
C31 C 1.0732(3) 0.1245(3) 0.5260(2) 0.0298(7) Uani 1 1 d .
C32 C 0.7378(3) 0.5721(3) 0.7988(2) 0.0305(7) Uani 1 1 d .
C33 C 0.7866(3) 0.6221(3) 0.9429(2) 0.0343(8) Uani 1 1 d .
C34 C 0.8700(4) 0.6917(4) 0.8901(3) 0.0500(10) Uani 1 1 d .
H34A H 0.9347 0.6478 0.8608 0.080 Uiso 1 1 calc R
H34B H 0.8878 0.7178 0.9382 0.080 Uiso 1 1 calc R
H34C H 0.8400 0.7534 0.8381 0.080 Uiso 1 1 calc R
C35 C 0.8352(4) 0.5190(4) 1.0217(3) 0.0517(10) Uani 1 1 d .
H35A H 0.7816 0.4763 1.0544 0.080 Uiso 1 1 calc R
H35B H 0.8567 0.5404 1.0708 0.080 Uiso 1 1 calc R
H35C H 0.8976 0.4756 0.9892 0.080 Uiso 1 1 calc R
C36 C 0.6818(3) 0.6874(4) 0.9886(3) 0.0444(9) Uani 1 1 d .
H36A H 0.6519 0.7496 0.9370 0.080 Uiso 1 1 calc R
H36B H 0.6962 0.7127 1.0391 0.080 Uiso 1 1 calc R
H36C H 0.6307 0.6416 1.0190 0.080 Uiso 1 1 calc R
C37 C 0.7916(3) 0.2055(3) 0.7389(3) 0.0347(8) Uani 1 1 d .
C38 C 0.7018(3) 0.0955(3) 0.9126(2) 0.0365(8) Uani 1 1 d .
C39 C 0.7207(3) -0.0214(3) 0.9083(3) 0.0430(9) Uani 1 1 d .
H39A H 0.6881 -0.0213 0.8546 0.080 Uiso 1 1 calc R
H39B H 0.6885 -0.0643 0.9711 0.080 Uiso 1 1 calc R
H39C H 0.7975 -0.0528 0.8964 0.080 Uiso 1 1 calc R
C40 C 0.7600(4) 0.0988(4) 0.9917(3) 0.0491(10) Uani 1 1 d .
H40A H 0.8365 0.0676 0.9764 0.080 Uiso 1 1 calc R
H40B H 0.7312 0.0572 1.0569 0.080 Uiso 1 1 calc R
H40C H 0.7492 0.1738 0.9918 0.080 Uiso 1 1 calc R
C41 C 0.5801(3) 0.1483(3) 0.9291(3) 0.0445(9) Uani 1 1 d .
H41A H 0.5696 0.2229 0.9301 0.080 Uiso 1 1 calc R
H41B H 0.5462 0.1075 0.9923 0.080 Uiso 1 1 calc R
H41C H 0.5480 0.1476 0.8754 0.080 Uiso 1 1 calc R
C42 C 0.4250(4) 0.6821(4) 0.8657(4) 0.0596(12) Uani 1 1 d .
H42A H 0.4422 0.7487 0.8655 0.080 Uiso 1 1 calc R
H42B H 0.4903 0.6378 0.8360 0.080 Uiso 1 1 calc R

loop_
_atom_site_aniso_label
_atom_site_aniso_U_11
_atom_site_aniso_U_22
_atom_site_aniso_U_33
_atom_site_aniso_U_23
_atom_site_aniso_U_13
_atom_site_aniso_U_12
Cu1 0.0238(2) 0.0317(2) 0.02497(19) -0.00786(15) -0.00533(15) -0.00723(17)
Cu2 0.0252(2) 0.0272(2) 0.02743(19) -0.00232(15) -0.00306(15) -0.00724(17)
Cl1 0.0730(9) 0.0839(9) 0.0633(7) -0.0076(6) -0.0128(6) -0.0220(7)
Cl2 0.1045(12) 0.0699(9) 0.0835(9) -0.0042(7) -0.0353(8) -0.0367(8)
B1 0.040(2) 0.045(3) 0.039(2) -0.0067(19) -0.0046(18) -0.012(2)
F1 0.0623(19) 0.082(2) 0.0816(19) -0.0385(16) 0.0016(15) 0.0003(16)
F2 0.0647(18) 0.0717(18) 0.0682(16) -0.0129(14) -0.0308(14) -0.0195(15)
F3 0.0450(14) 0.0809(19) 0.0515(13) 0.0087(13) -0.0103(11) -0.0269(14)
F4 0.096(2) 0.0466(15) 0.0556(15) 0.0053(12) -0.0172(14) -0.0179(15)
N1 0.0215(13) 0.0241(13) 0.0273(12) -0.0078(10) -0.0024(10) -0.0047(11)
N2 0.0216(13) 0.0260(13) 0.0238(12) -0.0057(10) -0.0027(10) -0.0056(11)
N3 0.0248(14) 0.0258(13) 0.0271(12) -0.0070(10) -0.0042(10) -0.0063(11)
N4 0.0241(14) 0.0309(14) 0.0267(12) -0.0069(11) -0.0043(10) -0.0069(11)
N5 0.0231(14) 0.0281(14) 0.0334(13) -0.0086(11) -0.0044(11) -0.0074(11)
N6 0.0262(14) 0.0283(14) 0.0336(14) -0.0077(11) -0.0034(11) -0.0076(12)
N7 0.0319(16) 0.0420(17) 0.0281(13) -0.0106(12) -0.0083(12) -0.0105(13)
N8 0.0327(16) 0.0351(16) 0.0308(14) -0.0041(12) 0.0000(12) -0.0119(13)
C1 0.0199(15) 0.0246(15) 0.0279(14) -0.0047(12) -0.0051(12) -0.0081(12)
C2 0.0194(14) 0.0233(15) 0.0282(14) -0.0047(12) -0.0063(12) -0.0074(12)
C3 0.0229(15) 0.0279(16) 0.0229(14) -0.0075(12) -0.0027(12) -0.0069(13)
C4 0.0271(16) 0.0252(16) 0.0265(14) -0.0062(12) -0.0045(12) -0.0097(13)
C5 0.0308(17) 0.0313(17) 0.0291(15) -0.0052(13) -0.0099(13) -0.0099(14)
C6 0.042(2) 0.0352(19) 0.0311(16) -0.0049(14) -0.0135(15) -0.0119(16)
C7 0.045(2) 0.0382(19) 0.0252(15) -0.0037(14) -0.0040(14) -0.0156(17)
C8 0.0340(19) 0.0362(19) 0.0286(16) -0.0106(14) 0.0032(14) -0.0117(15)
C9 0.0286(17) 0.0277(17) 0.0295(15) -0.0067(13) -0.0031(13) -0.0067(14)
C10 0.0235(16) 0.0241(16) 0.0312(15) -0.0038(12) -0.0026(12) -0.0071(13)
C11 0.0328(19) 0.0301(18) 0.0395(18) -0.0148(14) -0.0010(14) -0.0062(15)
C12 0.0207(15) 0.0271(16) 0.0293(15) -0.0097(12) -0.0026(12) -0.0038(13)
C13 0.0260(17) 0.0310(17) 0.0310(16) -0.0056(13) -0.0042(13) -0.0044(14)
C14 0.0256(17) 0.039(2) 0.0365(17) -0.0098(15) -0.0118(14) -0.0008(15)
C15 0.0226(16) 0.0394(19) 0.0349(17) -0.0139(14) -0.0063(13) -0.0028(14)
C16 0.0212(15) 0.0377(19) 0.0319(16) -0.0126(14) -0.0016(13) -0.0075(14)
C17 0.0236(16) 0.041(2) 0.0398(18) -0.0134(15) -0.0014(14) -0.0128(15)
C18 0.0349(19) 0.042(2) 0.0353(17) -0.0079(15) -0.0001(15) -0.0167(17)
C19 0.0290(17) 0.0342(18) 0.0317(16) -0.0072(14) -0.0021(13) -0.0109(15)
C20 0.0212(15) 0.0287(16) 0.0271(14) -0.0084(12) -0.0021(12) -0.0041(13)
C21 0.0271(16) 0.0241(16) 0.0282(15) -0.0062(12) -0.0003(12) -0.0086(13)
C22 0.036(2) 0.044(2) 0.0425(19) -0.0127(16) -0.0101(16) -0.0121(17)
C23 0.0301(18) 0.0265(16) 0.0348(16) -0.0069(13) 0.0007(14) -0.0134(14)
C24 0.046(2) 0.0353(19) 0.0352(17) -0.0121(15) 0.0026(16) -0.0116(17)
C25 0.057(3) 0.034(2) 0.047(2) -0.0169(17) 0.0110(19) -0.0130(19)
C26 0.044(2) 0.0274(18) 0.049(2) -0.0122(16) 0.0080(18) -0.0020(16)
C27 0.0336(19) 0.0255(17) 0.0451(19) -0.0080(14) 0.0012(15) -0.0082(15)
C28 0.0325(19) 0.0291(19) 0.056(2) -0.0053(16) -0.0075(17) -0.0022(16)
C29 0.040(2) 0.0326(19) 0.050(2) -0.0058(16) -0.0155(17) -0.0054(16)
C30 0.0337(19) 0.0321(18) 0.0387(17) -0.0072(14) -0.0097(15) -0.0099(15)
C31 0.0256(16) 0.0258(16) 0.0381(17) -0.0095(13) 0.0011(13) -0.0104(13)
C32 0.0233(16) 0.0311(17) 0.0325(16) -0.0051(13) -0.0016(13) -0.0064(14)
C33 0.0373(19) 0.044(2) 0.0288(16) -0.0115(14) -0.0094(14) -0.0145(16)
C34 0.054(3) 0.067(3) 0.042(2) -0.020(2) -0.0011(18) -0.032(2)
C35 0.061(3) 0.055(3) 0.045(2) -0.0107(19) -0.024(2) -0.014(2)
C36 0.043(2) 0.056(2) 0.0413(19) -0.0233(18) -0.0031(17) -0.0127(19)
C37 0.0296(18) 0.0337(18) 0.0378(18) -0.0109(15) -0.0033(14) -0.0039(15)
C38 0.037(2) 0.038(2) 0.0265(15) 0.0003(14) 0.0013(14) -0.0142(16)
C39 0.049(2) 0.038(2) 0.0375(19) -0.0006(16) -0.0088(16) -0.0114(18)
C40 0.053(3) 0.059(3) 0.0380(19) -0.0085(18) -0.0080(18) -0.022(2)
C41 0.038(2) 0.047(2) 0.0391(19) -0.0052(17) 0.0022(16) -0.0092(18)
C42 0.052(3) 0.066(3) 0.067(3) -0.030(2) -0.002(2) -0.015(2)

loop_
_atom_type_symbol
_atom_type_description
_atom_type_scat_dispersion_real
_atom_type_scat_dispersion_imag
_atom_type_scat_source
C C 0.0033 0.0016 'International Tables Vol C Tables 4.2.6.8 and 6.1.1.4'
H H 0.0000 0.0000 'International Tables Vol C Tables 4.2.6.8 and 6.1.1.4'
B B 0.0013 0.0007 'International Tables Vol C Tables 4.2.6.8 and 6.1.1.4'
N N 0.0061 0.0033 'International Tables Vol C Tables 4.2.6.8 and 6.1.1.4'
F F 0.0171 0.0103 'International Tables Vol C Tables 4.2.6.8 and 6.1.1.4'
Cl Cl 0.1484 0.1585 'International Tables Vol C Tables 4.2.6.8 and 6.1.1.4'
Cu Cu 0.3201 1.2651 'International Tables Vol C Tables 4.2.6.8 and 6.1.1.4'

loop_
_geom_angle_atom_site_label_1
_geom_angle_atom_site_label_2
_geom_angle_atom_site_label_3
_geom_angle
C32 Cu1 N1 130.74(13)
C32 Cu1 N4 125.42(12)
N1 Cu1 N4 100.83(10)
C32 Cu1 N3 119.95(13)
N1 Cu1 N3 79.49(10)
N4 Cu1 N3 81.04(10)
C37 Cu2 N2 132.72(13)
C37 Cu2 N6 108.08(13)
N2 Cu2 N6 116.78(10)
C37 Cu2 N5 137.99(13)
N2 Cu2 N5 74.97(9)
N6 Cu2 N5 69.35(9)
F1 B1 F4 110.1(3)
F1 B1 F2 110.4(4)
F4 B1 F2 110.4(4)
F1 B1 F3 108.5(4)
F4 B1 F3 108.6(4)
F2 B1 F3 108.8(3)
C2 N1 N2 108.3(2)
C2 N1 Cu1 116.3(2)
N2 N1 Cu1 135.33(19)
C3 N2 N1 107.9(2)
C3 N2 Cu2 121.7(2)
N1 N2 Cu2 129.12(18)
C12 N3 C11 110.4(3)
C12 N3 C10 111.7(2)
C11 N3 C10 109.9(2)
C12 N3 Cu1 104.73(18)
C11 N3 Cu1 116.2(2)
C10 N3 Cu1 103.77(19)
C19 N4 C20 118.5(3)
C19 N4 Cu1 126.7(2)
C20 N4 Cu1 114.0(2)
C23 N5 C22 115.1(3)
C23 N5 C21 111.7(3)
C22 N5 C21 109.4(3)
C23 N5 Cu2 103.53(19)
C22 N5 Cu2 124.0(2)
C21 N5 Cu2 90.53(16)
C30 N6 C31 118.2(3)
C30 N6 Cu2 115.8(2)
C31 N6 Cu2 124.8(2)
C32 N7 C33 172.6(3)
C37 N8 C38 177.1(4)
C3 C1 C2 103.6(3)
C3 C1 C4 128.1(3)
C2 C1 C4 128.3(3)
N1 C2 C1 109.9(3)
N1 C2 C10 117.2(3)
C1 C2 C10 132.6(3)
N2 C3 C1 110.4(3)
N2 C3 C21 117.2(3)
C1 C3 C21 132.4(3)
C9 C4 C5 118.4(3)
C9 C4 C1 120.1(3)
C5 C4 C1 121.5(3)
C6 C5 C4 121.0(3)
C5 C6 C7 119.8(3)
C8 C7 C6 119.7(3)
C7 C8 C9 120.5(3)
C4 C9 C8 120.5(3)
N3 C10 C2 110.5(2)
C13 C12 C20 118.8(3)
C13 C12 N3 122.5(3)
C20 C12 N3 118.6(3)
C12 C13 C14 121.7(3)
C15 C14 C13 120.3(3)
C14 C15 C16 119.9(3)
C15 C16 C20 119.7(3)
C15 C16 C17 122.7(3)
C20 C16 C17 117.6(3)
C18 C17 C16 119.6(3)
C17 C18 C19 119.4(3)
N4 C19 C18 123.2(3)
N4 C20 C16 121.8(3)
N4 C20 C12 118.7(3)
C16 C20 C12 119.5(3)
N5 C21 C3 111.4(2)
C24 C23 C31 118.6(3)
C24 C23 N5 124.1(3)
C31 C23 N5 117.3(3)
C23 C24 C25 121.0(4)
C26 C25 C24 121.7(4)
C25 C26 C27 119.8(4)
C28 C27 C26 122.7(3)
C28 C27 C31 118.3(3)
C26 C27 C31 119.0(4)
C29 C28 C27 120.1(3)
C28 C29 C30 118.4(4)
N6 C30 C29 124.0(3)
N6 C31 C23 119.7(3)
N6 C31 C27 120.8(3)
C23 C31 C27 119.5(3)
N7 C32 Cu1 175.8(3)
N7 C33 C36 107.4(3)
N7 C33 C34 106.7(3)
C36 C33 C34 112.0(3)
N7 C33 C35 108.5(3)
C36 C33 C35 111.5(3)
C34 C33 C35 110.5(3)
N8 C37 Cu2 172.9(3)
N8 C38 C39 107.7(3)
N8 C38 C40 107.3(3)
C39 C38 C40 110.6(3)
N8 C38 C41 107.6(3)
C39 C38 C41 110.6(3)
C40 C38 C41 112.8(3)
Cl1 C42 Cl2 111.8(3)

loop_
_geom_bond_atom_site_label_1
_geom_bond_atom_site_label_2
_geom_bond_distance
Cu1 C32 1.827(4)
Cu1 N1 2.014(2)
Cu1 N4 2.042(3)
Cu1 N3 2.232(3)
Cu2 C37 1.867(3)
Cu2 N2 1.949(3)
Cu2 N6 2.093(3)
Cu2 N5 2.691(3)
Cl1 C42 1.740(5)
Cl2 C42 1.763(5)
B1 F1 1.372(5)
B1 F4 1.373(5)
B1 F2 1.383(5)
B1 F3 1.388(5)
N1 C2 1.349(4)
N1 N2 1.368(4)
N2 C3 1.347(4)
N3 C12 1.454(4)
N3 C11 1.485(4)
N3 C10 1.490(4)
N4 C19 1.333(4)
N4 C20 1.363(4)
N5 C23 1.426(4)
N5 C22 1.464(4)
N5 C21 1.495(4)
N6 C30 1.325(4)
N6 C31 1.374(4)
N7 C32 1.165(4)
N7 C33 1.453(4)
N8 C37 1.149(4)
N8 C38 1.466(4)
C1 C3 1.399(4)
C1 C2 1.407(4)
C1 C4 1.481(4)
C2 C10 1.498(4)
C3 C21 1.500(4)
C4 C9 1.399(4)
C4 C5 1.402(5)
C5 C6 1.391(4)
C6 C7 1.406(5)
C7 C8 1.376(5)
C8 C9 1.403(4)
C12 C13 1.375(5)
C12 C20 1.427(4)
C13 C14 1.408(5)
C14 C15 1.369(5)
C15 C16 1.416(5)
C16 C20 1.417(5)
C16 C17 1.420(5)
C17 C18 1.360(5)
C18 C19 1.397(5)
C23 C24 1.374(5)
C23 C31 1.422(5)
C24 C25 1.405(6)
C25 C26 1.343(6)
C26 C27 1.421(5)
C27 C28 1.400(6)
C27 C31 1.426(5)
C28 C29 1.359(5)
C29 C30 1.404(5)
C33 C36 1.510(5)
C33 C34 1.525(5)
C33 C35 1.533(5)
C38 C39 1.512(5)
C38 C40 1.522(5)
C38 C41 1.526(5)
